data_4128997
loop_
_publ_author_name
'de Bettencourt-Dias, Ana'
'Beeler, Rose M.'
'Zimmerman, Joshua R.'

_publ_section_title
;
 Anion-\p and H-Bonding Interactions Supporting Encapsulation of
 [Ln(NO<sub>3</sub>)<sub>6/5</sub>]<sup>3-/2-</sup> (Ln = Nd, Er) with a
 Triazine-Based Ligand.
;
_journal_issue 38
_journal_name_full 'Journal of the American Chemical Society'
_journal_page_first 15102
_journal_page_last 15110
_journal_paper_doi 10.1021/jacs.9b05566
_journal_volume 141
_journal_year 2019
_chemical_formula_sum 'C86 H88 Er3 N43 O47'
_chemical_formula_weight 2977.77
_space_group_IT_number 2
_space_group_name_Hall '-P 1'
_space_group_name_H-M_alt 'P -1'
_symmetry_cell_setting triclinic
_symmetry_space_group_name_H-M 'P -1'
_atom_sites_solution_hydrogens geom
_atom_sites_solution_primary direct
_atom_sites_solution_secondary difmap
_audit_creation_method SHELXL-97
_cell_angle_alpha 89.822(2)
_cell_angle_beta 74.953(2)
_cell_angle_gamma 83.091(2)
_cell_formula_units_Z 2
_cell_length_a 14.3372(4)
_cell_length_b 17.1271(4)
_cell_length_c 25.2207(7)
_cell_measurement_reflns_used 9378
_cell_measurement_temperature 100(2)
_cell_measurement_theta_max 33.14
_cell_measurement_theta_min 2.75
_cell_volume 5934.7(3)
_computing_cell_refinement 'Bruker SMART'
_computing_data_collection 'Bruker SMART (Bruker, 2001)'
_computing_data_reduction 'Bruker SAINT (Bruker, 2001)'
_computing_molecular_graphics 'DIAMOND (Brandenburg, 1999)'
_computing_publication_material 'Bruker SHELXTL (Bruker, 2001)'
_computing_structure_refinement 'SHELXL-97 (Sheldrick, 2008)'
_computing_structure_solution 'SHELXS-97 (Sheldrick, 2008)'
_diffrn_ambient_temperature 100(2)
_diffrn_measured_fraction_theta_full 0.996
_diffrn_measured_fraction_theta_max 0.996
_diffrn_measurement_device_type 'Bruker APEX CCD'
_diffrn_measurement_method 'phi and omega scans'
_diffrn_radiation_monochromator graphite
_diffrn_radiation_source 'fine-focus sealed tube'
_diffrn_radiation_type MoK\a
_diffrn_radiation_wavelength 0.71073
_diffrn_reflns_av_R_equivalents 0.0350
_diffrn_reflns_av_sigmaI/netI 0.0321
_diffrn_reflns_limit_h_max 18
_diffrn_reflns_limit_h_min -20
_diffrn_reflns_limit_k_max 23
_diffrn_reflns_limit_k_min -24
_diffrn_reflns_limit_l_max 35
_diffrn_reflns_limit_l_min -35
_diffrn_reflns_number 171430
_diffrn_reflns_theta_full 30.00
_diffrn_reflns_theta_max 30.00
_diffrn_reflns_theta_min 1.67
_exptl_absorpt_coefficient_mu 2.208
_exptl_absorpt_correction_T_max 0.8845
_exptl_absorpt_correction_T_min 0.5357
_exptl_absorpt_correction_type multi-scan
_exptl_absorpt_process_details 'Bruker SADABS (Bruker 2005)'
_exptl_crystal_colour colorless
_exptl_crystal_density_diffrn 1.666
_exptl_crystal_density_method 'not measured'
_exptl_crystal_description block
_exptl_crystal_F_000 2970
_exptl_crystal_size_max 0.32
_exptl_crystal_size_mid 0.08
_exptl_crystal_size_min 0.06
_refine_diff_density_max 8.535
_refine_diff_density_min -7.209
_refine_diff_density_rms 0.190
_refine_ls_extinction_method none
_refine_ls_goodness_of_fit_ref 1.198
_refine_ls_hydrogen_treatment constr
_refine_ls_matrix_type full
_refine_ls_number_parameters 1628
_refine_ls_number_reflns 34480
_refine_ls_number_restraints 0
_refine_ls_restrained_S_all 1.198
_refine_ls_R_factor_all 0.0802
_refine_ls_R_factor_gt 0.0693
_refine_ls_shift/su_max 0.016
_refine_ls_shift/su_mean 0.000
_refine_ls_structure_factor_coef Fsqd
_refine_ls_weighting_details 'calc w=1/[\s^2^(Fo^2^)+(0.0156P)^2^+83.8869P] where P=(Fo^2^+2Fc^2^)/3'
_refine_ls_weighting_scheme calc
_refine_ls_wR_factor_gt 0.1553
_refine_ls_wR_factor_ref 0.1607
_reflns_number_gt 29902
_reflns_number_total 34480
_reflns_threshold_expression >2sigma(I)
_cod_data_source_file ja9b05566_si_003.cif
_cod_data_source_block abd063_p-1_060810
_cod_original_sg_symbol_H-M P-1
_cod_database_code 4128997

loop_
_symmetry_equiv_pos_as_xyz
'x, y, z'
'-x, -y, -z'

loop_
_atom_site_label
_atom_site_type_symbol
_atom_site_fract_x
_atom_site_fract_y
_atom_site_fract_z
_atom_site_U_iso_or_equiv
_atom_site_adp_type
_atom_site_occupancy
_atom_site_symmetry_multiplicity
_atom_site_calc_flag
_atom_site_refinement_flags
_atom_site_disorder_assembly
_atom_site_disorder_group
Er1 Er 0.516070(18) 0.271679(15) 0.035954(11) 0.01563(6) Uani 1 1 d . . .
Er2 Er 0.31571(2) 0.291547(17) 0.388843(12) 0.02276(7) Uani 1 1 d . . .
Er3 Er 0.10412(2) 0.213921(17) 0.746432(14) 0.02774(7) Uani 1 1 d . . .
C1 C 0.9625(5) 0.1735(3) 0.2480(2) 0.0185(11) Uani 1 1 d . . .
C2 C 0.9515(5) 0.1569(3) 0.3378(2) 0.0192(11) Uani 1 1 d . . .
C3 C 0.8161(4) 0.1819(3) 0.3087(2) 0.0186(11) Uani 1 1 d . . .
C4 C 0.9705(5) 0.1938(4) 0.1517(3) 0.0249(13) Uani 1 1 d . . .
H4A H 1.0210 0.2003 0.1173 0.030 Uiso 1 1 calc R . .
H4B H 0.9277 0.2444 0.1606 0.030 Uiso 1 1 calc R . .
C5 C 1.1235(5) 0.1705(4) 0.1836(3) 0.0253(13) Uani 1 1 d . . .
H5A H 1.1417 0.1822 0.2177 0.030 Uiso 1 1 calc R . .
H5B H 1.1465 0.2109 0.1568 0.030 Uiso 1 1 calc R . .
C6 C 1.1034(5) 0.1277(4) 0.3630(3) 0.0237(12) Uani 1 1 d . . .
H6A H 1.1258 0.1248 0.3970 0.028 Uiso 1 1 calc R . .
H6B H 1.1291 0.1732 0.3424 0.028 Uiso 1 1 calc R . .
C7 C 0.9430(5) 0.1452(4) 0.4357(2) 0.0240(12) Uani 1 1 d . . .
H7A H 0.8848 0.1846 0.4405 0.029 Uiso 1 1 calc R . .
H7B H 0.9843 0.1637 0.4578 0.029 Uiso 1 1 calc R . .
C8 C 0.6616(5) 0.1960(4) 0.3777(3) 0.0241(12) Uani 1 1 d . . .
H8A H 0.5943 0.2199 0.3799 0.029 Uiso 1 1 calc R . .
H8B H 0.6907 0.2317 0.3978 0.029 Uiso 1 1 calc R . .
C9 C 0.6660(5) 0.2082(4) 0.2781(3) 0.0233(12) Uani 1 1 d . . .
H9A H 0.7104 0.2313 0.2469 0.028 Uiso 1 1 calc R . .
H9B H 0.6096 0.2485 0.2928 0.028 Uiso 1 1 calc R . .
C10 C 0.8928(5) -0.0037(4) 0.1457(3) 0.0256(13) Uani 1 1 d . . .
H10 H 0.9159 -0.0556 0.1536 0.031 Uiso 1 1 calc R . .
C11 C 0.8123(5) 0.0092(5) 0.1260(3) 0.0324(15) Uani 1 1 d . . .
H11 H 0.7777 -0.0332 0.1214 0.039 Uiso 1 1 calc R . .
C12 C 0.7816(5) 0.0850(5) 0.1128(3) 0.0341(16) Uani 1 1 d . . .
H12 H 0.7266 0.0948 0.0983 0.041 Uiso 1 1 calc R . .
C13 C 0.8314(5) 0.1461(4) 0.1210(3) 0.0289(14) Uani 1 1 d . . .
H13 H 0.8107 0.1982 0.1123 0.035 Uiso 1 1 calc R . .
C14 C 0.9107(5) 0.1311(4) 0.1418(2) 0.0206(11) Uani 1 1 d . . .
C15 C 1.1751(5) 0.0912(4) 0.1607(3) 0.0243(12) Uani 1 1 d . . .
C16 C 1.2756(6) 0.0817(5) 0.1375(3) 0.0359(17) Uani 1 1 d . . .
H16 H 1.3118 0.1249 0.1369 0.043 Uiso 1 1 calc R . .
C17 C 1.3217(6) 0.0094(5) 0.1157(4) 0.0415(19) Uani 1 1 d . . .
H17 H 1.3897 0.0026 0.0986 0.050 Uiso 1 1 calc R . .
C18 C 1.2680(6) -0.0540(5) 0.1189(4) 0.0404(18) Uani 1 1 d . . .
H18 H 1.2982 -0.1047 0.1046 0.048 Uiso 1 1 calc R . .
C19 C 1.1696(5) -0.0404(4) 0.1433(3) 0.0315(15) Uani 1 1 d . . .
H19 H 1.1324 -0.0833 0.1462 0.038 Uiso 1 1 calc R . .
C20 C 1.1454(5) 0.0538(4) 0.3287(3) 0.0237(12) Uani 1 1 d . . .
C21 C 1.2360(5) 0.0459(4) 0.2908(3) 0.0307(14) Uani 1 1 d . . .
H21 H 1.2730 0.0891 0.2841 0.037 Uiso 1 1 calc R . .
C22 C 1.2715(6) -0.0250(5) 0.2632(4) 0.0377(17) Uani 1 1 d . . .
H22 H 1.3345 -0.0314 0.2384 0.045 Uiso 1 1 calc R . .
C23 C 1.2156(6) -0.0878(5) 0.2713(4) 0.0371(17) Uani 1 1 d . . .
H23 H 1.2387 -0.1365 0.2516 0.045 Uiso 1 1 calc R . .
C24 C 1.1269(6) -0.0769(4) 0.3086(3) 0.0327(15) Uani 1 1 d . . .
H24 H 1.0875 -0.1185 0.3149 0.039 Uiso 1 1 calc R . .
C25 C 0.9106(5) -0.0659(4) 0.4457(3) 0.0308(15) Uani 1 1 d . . .
H25 H 0.9317 -0.1121 0.4229 0.037 Uiso 1 1 calc R . .
C26 C 0.8499(6) -0.0714(5) 0.4975(3) 0.0364(17) Uani 1 1 d . . .
H26 H 0.8292 -0.1204 0.5102 0.044 Uiso 1 1 calc R . .
C27 C 0.8201(6) -0.0048(5) 0.5304(3) 0.0366(17) Uani 1 1 d . . .
H27 H 0.7787 -0.0073 0.5664 0.044 Uiso 1 1 calc R . .
C28 C 0.8507(6) 0.0663(5) 0.5111(3) 0.0324(15) Uani 1 1 d . . .
H28 H 0.8315 0.1129 0.5335 0.039 Uiso 1 1 calc R . .
C29 C 0.9105(5) 0.0676(4) 0.4578(3) 0.0250(13) Uani 1 1 d . . .
C30 C 0.6573(5) 0.1184(4) 0.4063(3) 0.0250(13) Uani 1 1 d . . .
C31 C 0.6337(6) 0.1153(5) 0.4637(3) 0.0374(17) Uani 1 1 d . . .
H31 H 0.6244 0.1620 0.4856 0.045 Uiso 1 1 calc R . .
C32 C 0.6239(6) 0.0429(6) 0.4880(3) 0.044(2) Uani 1 1 d . . .
H32 H 0.6053 0.0403 0.5269 0.052 Uiso 1 1 calc R . .
C33 C 0.6410(6) -0.0249(5) 0.4564(3) 0.0397(18) Uani 1 1 d . . .
H33 H 0.6361 -0.0747 0.4730 0.048 Uiso 1 1 calc R . .
C34 C 0.6653(5) -0.0193(5) 0.3998(3) 0.0313(15) Uani 1 1 d . . .
H34 H 0.6768 -0.0654 0.3771 0.038 Uiso 1 1 calc R . .
C35 C 0.6230(5) 0.0049(4) 0.2538(3) 0.0296(14) Uani 1 1 d . . .
H35 H 0.6417 -0.0463 0.2651 0.036 Uiso 1 1 calc R . .
C36 C 0.5633(6) 0.0124(5) 0.2185(3) 0.0325(15) Uani 1 1 d . . .
H36 H 0.5414 -0.0325 0.2060 0.039 Uiso 1 1 calc R . .
C37 C 0.5360(5) 0.0874(5) 0.2018(3) 0.0304(15) Uani 1 1 d . . .
H37 H 0.4945 0.0948 0.1779 0.036 Uiso 1 1 calc R . .
C38 C 0.5706(5) 0.1504(4) 0.2206(3) 0.0263(13) Uani 1 1 d . . .
H38 H 0.5543 0.2020 0.2092 0.032 Uiso 1 1 calc R . .
C39 C 0.6297(4) 0.1383(4) 0.2566(2) 0.0206(11) Uani 1 1 d . . .
C40 C 0.9737(4) 0.3791(3) 0.2445(2) 0.0175(10) Uani 1 1 d . . .
C41 C 0.8139(4) 0.3953(3) 0.2506(2) 0.0173(10) Uani 1 1 d . . .
C42 C 0.9213(4) 0.4013(3) 0.1690(2) 0.0149(10) Uani 1 1 d . . .
C43 C 1.1486(5) 0.3602(4) 0.2370(3) 0.0256(13) Uani 1 1 d . . .
H43A H 1.1528 0.3396 0.1997 0.031 Uiso 1 1 calc R . .
H43B H 1.1890 0.3218 0.2538 0.031 Uiso 1 1 calc R . .
C44 C 1.0268(6) 0.3450(4) 0.3269(3) 0.0293(14) Uani 1 1 d . . .
H44A H 1.0867 0.3177 0.3344 0.035 Uiso 1 1 calc R . .
H44B H 0.9778 0.3075 0.3336 0.035 Uiso 1 1 calc R . .
C45 C 0.7000(5) 0.3934(4) 0.3408(3) 0.0243(12) Uani 1 1 d . . .
H45A H 0.7484 0.3518 0.3487 0.029 Uiso 1 1 calc R . .
H45B H 0.6349 0.3759 0.3546 0.029 Uiso 1 1 calc R . .
C46 C 0.8645(4) 0.4159(4) 0.0859(2) 0.0191(11) Uani 1 1 d . . .
H46A H 0.8115 0.3879 0.1078 0.023 Uiso 1 1 calc R . .
H46B H 0.8905 0.3874 0.0500 0.023 Uiso 1 1 calc R . .
C47 C 1.0428(4) 0.4072(3) 0.0828(2) 0.0197(11) Uani 1 1 d . . .
H47A H 1.0464 0.4026 0.0431 0.024 Uiso 1 1 calc R . .
H47B H 1.0789 0.3588 0.0927 0.024 Uiso 1 1 calc R . .
C48 C 0.6409(4) 0.4128(4) 0.2549(3) 0.0213(11) Uani 1 1 d . . .
H48A H 0.5792 0.4058 0.2822 0.026 Uiso 1 1 calc R . .
H48B H 0.6524 0.3715 0.2257 0.026 Uiso 1 1 calc R . .
C49 C 1.1912(5) 0.4375(4) 0.2319(3) 0.0239(12) Uani 1 1 d . . .
C50 C 1.2866(5) 0.4407(5) 0.2012(3) 0.0327(15) Uani 1 1 d . . .
H50 H 1.3257 0.3947 0.1833 0.039 Uiso 1 1 calc R . .
C51 C 1.3230(6) 0.5122(5) 0.1974(4) 0.0423(19) Uani 1 1 d . . .
H51 H 1.3882 0.5157 0.1772 0.051 Uiso 1 1 calc R . .
C52 C 1.2653(6) 0.5779(5) 0.2227(4) 0.0388(18) Uani 1 1 d . . .
H52 H 1.2894 0.6275 0.2196 0.047 Uiso 1 1 calc R . .
C53 C 1.1712(6) 0.5713(4) 0.2530(3) 0.0318(15) Uani 1 1 d . . .
H53 H 1.1310 0.6167 0.2711 0.038 Uiso 1 1 calc R . .
C54 C 0.9672(6) 0.5487(5) 0.3845(4) 0.0416(19) Uani 1 1 d . . .
H54 H 0.9718 0.6003 0.3709 0.050 Uiso 1 1 calc R . .
C55 C 0.9307(7) 0.5398(7) 0.4398(4) 0.056(3) Uani 1 1 d . . .
H55 H 0.9111 0.5843 0.4643 0.067 Uiso 1 1 calc R . .
C56 C 0.9230(8) 0.4646(8) 0.4591(4) 0.059(3) Uani 1 1 d . . .
H56 H 0.8980 0.4568 0.4973 0.071 Uiso 1 1 calc R . .
C57 C 0.9517(6) 0.4009(6) 0.4228(3) 0.043(2) Uani 1 1 d . . .
H57 H 0.9462 0.3490 0.4356 0.052 Uiso 1 1 calc R . .
C58 C 0.9890(5) 0.4138(5) 0.3671(3) 0.0298(14) Uani 1 1 d . . .
C59 C 0.7029(5) 0.4682(4) 0.3722(3) 0.0250(13) Uani 1 1 d . . .
C60 C 0.7010(6) 0.4669(6) 0.4272(3) 0.0399(18) Uani 1 1 d . . .
H60 H 0.7002 0.4187 0.4460 0.048 Uiso 1 1 calc R . .
C61 C 0.7005(9) 0.5371(7) 0.4545(4) 0.059(3) Uani 1 1 d . . .
H61 H 0.6992 0.5372 0.4923 0.070 Uiso 1 1 calc R . .
C62 C 0.7017(8) 0.6060(6) 0.4274(4) 0.055(3) Uani 1 1 d . . .
H62 H 0.7000 0.6546 0.4459 0.066 Uiso 1 1 calc R . .
C63 C 0.7052(6) 0.6032(5) 0.3731(4) 0.0416(19) Uani 1 1 d . . .
H63 H 0.7078 0.6505 0.3534 0.050 Uiso 1 1 calc R . .
C64 C 0.6464(6) 0.6256(4) 0.2317(4) 0.0369(17) Uani 1 1 d . . .
H64 H 0.6682 0.6681 0.2473 0.044 Uiso 1 1 calc R . .
C65 C 0.6025(6) 0.6397(5) 0.1898(4) 0.0403(19) Uani 1 1 d . . .
H65 H 0.5940 0.6912 0.1763 0.048 Uiso 1 1 calc R . .
C66 C 0.5709(6) 0.5777(5) 0.1678(3) 0.0381(17) Uani 1 1 d . . .
H66 H 0.5391 0.5867 0.1392 0.046 Uiso 1 1 calc R . .
C67 C 0.5849(5) 0.5038(4) 0.1864(3) 0.0282(14) Uani 1 1 d . . .
H67 H 0.5649 0.4607 0.1704 0.034 Uiso 1 1 calc R . .
C68 C 0.6293(4) 0.4924(4) 0.2296(3) 0.0232(12) Uani 1 1 d . . .
C69 C 0.8213(4) 0.4981(4) 0.0760(2) 0.0196(11) Uani 1 1 d . . .
C70 C 0.7439(5) 0.5076(5) 0.0523(3) 0.0282(14) Uani 1 1 d . . .
H70 H 0.7169 0.4630 0.0434 0.034 Uiso 1 1 calc R . .
C71 C 0.7060(5) 0.5824(5) 0.0417(3) 0.0339(16) Uani 1 1 d . . .
H71 H 0.6532 0.5898 0.0251 0.041 Uiso 1 1 calc R . .
C72 C 0.7463(5) 0.6464(5) 0.0556(3) 0.0303(14) Uani 1 1 d . . .
H72 H 0.7218 0.6985 0.0489 0.036 Uiso 1 1 calc R . .
C73 C 0.8224(5) 0.6326(4) 0.0792(3) 0.0253(13) Uani 1 1 d . . .
H73 H 0.8500 0.6764 0.0891 0.030 Uiso 1 1 calc R . .
C74 C 1.0749(5) 0.6138(4) 0.1083(3) 0.0289(14) Uani 1 1 d . . .
H74 H 1.0337 0.6624 0.1159 0.035 Uiso 1 1 calc R . .
C75 C 1.1741(5) 0.6119(4) 0.1027(3) 0.0325(16) Uani 1 1 d . . .
H75 H 1.2014 0.6587 0.1065 0.039 Uiso 1 1 calc R . .
C76 C 1.2318(5) 0.5411(4) 0.0915(3) 0.0295(14) Uani 1 1 d . . .
H76 H 1.3001 0.5388 0.0863 0.035 Uiso 1 1 calc R . .
C77 C 1.1905(5) 0.4723(4) 0.0878(3) 0.0249(13) Uani 1 1 d . . .
H77 H 1.2299 0.4228 0.0822 0.030 Uiso 1 1 calc R . .
C78 C 1.0920(4) 0.4767(3) 0.0923(2) 0.0182(11) Uani 1 1 d . . .
C1S C 0.8853(9) 0.1743(6) 0.9642(5) 0.058(3) Uani 1 1 d . . .
H1S1 H 0.8164 0.1892 0.9829 0.087 Uiso 1 1 calc R . .
H1S2 H 0.9030 0.1181 0.9689 0.087 Uiso 1 1 calc R . .
H1S3 H 0.8963 0.1849 0.9250 0.087 Uiso 1 1 calc R . .
C2S C 0.9446(7) 0.2198(5) 0.9878(4) 0.0430(19) Uani 1 1 d . . .
C3S C 0.4539(7) 0.1406(5) 0.9024(4) 0.0421(19) Uani 1 1 d . . .
H3S1 H 0.4292 0.0901 0.9001 0.063 Uiso 1 1 calc R . .
H3S2 H 0.3991 0.1825 0.9125 0.063 Uiso 1 1 calc R . .
H3S3 H 0.4907 0.1383 0.9302 0.063 Uiso 1 1 calc R . .
C4S C 0.5162(6) 0.1563(5) 0.8501(4) 0.046(2) Uani 1 1 d . . .
C5S C 0.2121(9) 0.1146(7) 0.9889(5) 0.066(3) Uani 1 1 d . . .
H5S1 H 0.2733 0.0793 0.9822 0.098 Uiso 1 1 calc R . .
H5S2 H 0.2147 0.1593 1.0125 0.098 Uiso 1 1 calc R . .
H5S3 H 0.2025 0.1339 0.9539 0.098 Uiso 1 1 calc R . .
C6S C 0.1336(7) 0.0731(6) 1.0153(3) 0.0426(19) Uani 1 1 d . . .
N1 N 0.4969(4) 0.4381(3) 0.0499(2) 0.0187(9) Uani 1 1 d . . .
N2 N 0.3117(4) 0.2569(3) 0.0671(2) 0.0186(9) Uani 1 1 d . . .
N3 N 0.5953(4) 0.3049(3) -0.0759(2) 0.0185(9) Uani 1 1 d . . .
N4 N 0.5519(4) 0.1054(3) 0.0415(3) 0.0271(12) Uani 1 1 d . . .
N5 N 0.6263(4) 0.2865(3) 0.1120(2) 0.0211(10) Uani 1 1 d . . .
N6 N 0.2294(4) 0.4495(4) 0.3857(2) 0.0292(12) Uani 1 1 d . . .
N7 N 0.1323(4) 0.2825(3) 0.4670(2) 0.0256(11) Uani 1 1 d . . .
N8 N 0.3973(4) 0.1305(4) 0.3920(3) 0.0311(13) Uani 1 1 d . . .
N9 N 0.4665(5) 0.3372(5) 0.4289(3) 0.050(2) Uani 1 1 d . . .
N10 N 0.3522(4) 0.2598(4) 0.2744(3) 0.0293(12) Uani 1 1 d . . .
N11 N -0.1013(5) 0.2302(4) 0.7940(3) 0.0404(17) Uani 1 1 d . . .
N12 N 0.1139(4) 0.0504(3) 0.7250(2) 0.0236(11) Uani 1 1 d . . .
N13 N 0.2378(5) 0.1840(4) 0.8140(3) 0.0385(15) Uani 1 1 d . . .
N14 N 0.1820(6) 0.2088(4) 0.6308(3) 0.0455(18) Uani 1 1 d . . .
N15 N 0.0928(5) 0.3790(4) 0.7588(3) 0.0399(17) Uani 1 1 d . . .
N16 N 0.8652(4) 0.1852(3) 0.2557(2) 0.0188(9) Uani 1 1 d . . .
N17 N 1.0105(4) 0.1582(3) 0.2868(2) 0.0192(10) Uani 1 1 d . . .
N18 N 0.8540(4) 0.1699(3) 0.3517(2) 0.0193(10) Uani 1 1 d . . .
N19 N 0.9972(4) 0.1413(3) 0.3779(2) 0.0210(10) Uani 1 1 d . . .
N20 N 0.7166(4) 0.1912(3) 0.3205(2) 0.0207(10) Uani 1 1 d . . .
N21 N 1.0177(4) 0.1767(3) 0.1957(2) 0.0209(10) Uani 1 1 d . . .
N22 N 1.0940(4) -0.0079(3) 0.3368(2) 0.0261(11) Uani 1 1 d . . .
N23 N 0.9411(4) 0.0030(3) 0.4260(2) 0.0265(11) Uani 1 1 d . . .
N24 N 0.6727(4) 0.0522(3) 0.3767(2) 0.0250(11) Uani 1 1 d . . .
N25 N 0.6559(4) 0.0664(3) 0.2728(2) 0.0253(11) Uani 1 1 d . . .
N26 N 0.9396(4) 0.0571(3) 0.1539(2) 0.0203(10) Uani 1 1 d . . .
N27 N 1.1235(4) 0.0305(3) 0.1633(2) 0.0241(11) Uani 1 1 d . . .
N28 N 0.9978(4) 0.3894(3) 0.1903(2) 0.0170(9) Uani 1 1 d . . .
N29 N 0.8835(4) 0.3821(3) 0.2778(2) 0.0189(9) Uani 1 1 d . . .
N30 N 0.8271(3) 0.4047(3) 0.1966(2) 0.0161(9) Uani 1 1 d . . .
N31 N 1.0484(4) 0.3648(3) 0.2694(2) 0.0213(10) Uani 1 1 d . . .
N32 N 0.7197(4) 0.4012(3) 0.2817(2) 0.0188(9) Uani 1 1 d . . .
N33 N 0.9412(3) 0.4117(3) 0.1139(2) 0.0161(9) Uani 1 1 d . . .
N34 N 0.7053(4) 0.5349(4) 0.3466(3) 0.0303(13) Uani 1 1 d . . .
N35 N 0.6595(4) 0.5527(3) 0.2513(3) 0.0264(11) Uani 1 1 d . . .
N36 N 0.8599(4) 0.5595(3) 0.0891(2) 0.0199(10) Uani 1 1 d . . .
N37 N 1.0371(4) 0.5470(3) 0.1029(2) 0.0204(10) Uani 1 1 d . . .
N38 N 1.1357(4) 0.5013(3) 0.2571(2) 0.0257(11) Uani 1 1 d . . .
N39 N 0.9967(4) 0.4867(4) 0.3490(3) 0.0291(12) Uani 1 1 d . . .
N1S N 0.9900(7) 0.2558(5) 1.0062(4) 0.063(2) Uani 1 1 d . . .
N2S N 0.5660(7) 0.1671(6) 0.8084(5) 0.080(3) Uani 1 1 d . . .
N3S N 0.0738(8) 0.0378(6) 1.0371(4) 0.067(3) Uani 1 1 d . . .
O1 O 0.5788(3) 0.3976(3) 0.03021(19) 0.0206(8) Uani 1 1 d . . .
O2 O 0.4885(4) 0.5078(3) 0.0621(2) 0.0261(10) Uani 1 1 d . . .
O3 O 0.4230(3) 0.4007(2) 0.05626(19) 0.0204(8) Uani 1 1 d . . .
O4 O 0.3502(3) 0.2732(3) 0.10459(18) 0.0240(9) Uani 1 1 d . . .
O5 O 0.2238(3) 0.2593(3) 0.0749(2) 0.0279(10) Uani 1 1 d . . .
O6 O 0.3691(3) 0.2376(3) 0.01986(18) 0.0213(9) Uani 1 1 d . . .
O7 O 0.5038(3) 0.3074(3) -0.05302(18) 0.0215(9) Uani 1 1 d . . .
O8 O 0.6252(3) 0.3288(3) -0.12158(19) 0.0270(10) Uani 1 1 d . . .
O9 O 0.6509(3) 0.2763(3) -0.04686(19) 0.0242(9) Uani 1 1 d . . .
O10 O 0.5037(4) 0.1480(3) 0.0831(2) 0.0288(10) Uani 1 1 d . . .
O11 O 0.5733(5) 0.0346(3) 0.0447(3) 0.0472(15) Uani 1 1 d . . .
O12 O 0.5770(3) 0.1411(3) -0.0031(2) 0.0264(10) Uani 1 1 d . . .
O13 O 0.6629(3) 0.2494(3) 0.06589(19) 0.0230(9) Uani 1 1 d . . .
O14 O 0.6770(4) 0.3007(3) 0.1421(2) 0.0277(10) Uani 1 1 d . . .
O15 O 0.5352(3) 0.3081(3) 0.12442(18) 0.0227(9) Uani 1 1 d . . .
O16 O 0.2333(6) 0.3994(4) 0.3496(4) 0.071(3) Uani 1 1 d . . .
O17 O 0.1893(5) 0.5166(3) 0.3861(3) 0.0452(14) Uani 1 1 d . . .
O18 O 0.2658(9) 0.4252(4) 0.4218(3) 0.091(4) Uani 1 1 d . . .
O19 O 0.1450(4) 0.2734(4) 0.4158(2) 0.0470(17) Uani 1 1 d . . .
O20 O 0.0539(4) 0.2785(3) 0.4995(2) 0.0365(12) Uani 1 1 d . . .
O21 O 0.2058(4) 0.2972(6) 0.4809(2) 0.069(3) Uani 1 1 d . . .
O22 O 0.3093(4) 0.1553(3) 0.4149(3) 0.0410(14) Uani 1 1 d . . .
O23 O 0.4325(5) 0.0636(4) 0.3952(3) 0.0527(18) Uani 1 1 d . . .
O24 O 0.4466(3) 0.1815(3) 0.3651(2) 0.0267(10) Uani 1 1 d . . .
O25 O 0.4014(4) 0.2967(4) 0.4577(2) 0.0483(16) Uani 1 1 d . . .
O26 O 0.5263(5) 0.3614(7) 0.4501(3) 0.097(4) Uani 1 1 d . . .
O27 O 0.4627(5) 0.3522(4) 0.3806(3) 0.0512(17) Uani 1 1 d . . .
O28 O 0.4048(4) 0.3006(3) 0.2925(2) 0.0343(12) Uani 1 1 d . . .
O29 O 0.3636(4) 0.2443(4) 0.2257(2) 0.0398(13) Uani 1 1 d . . .
O30 O 0.2826(3) 0.2345(3) 0.3110(2) 0.0271(10) Uani 1 1 d . . .
O31 O -0.0672(4) 0.2353(3) 0.7424(3) 0.0477(16) Uani 1 1 d . . .
O32 O -0.1880(4) 0.2299(4) 0.8150(3) 0.0513(17) Uani 1 1 d . . .
O33 O -0.0400(4) 0.2242(4) 0.8224(3) 0.0464(16) Uani 1 1 d . . .
O34 O 0.1901(4) 0.0856(3) 0.7143(2) 0.0298(11) Uani 1 1 d . . .
O35 O 0.1162(4) -0.0159(3) 0.7080(2) 0.0348(12) Uani 1 1 d . . .
O36 O 0.0371(3) 0.0906(3) 0.7534(2) 0.0273(10) Uani 1 1 d . . .
O37 O 0.2669(4) 0.2045(3) 0.7643(3) 0.0358(12) Uani 1 1 d . . .
O38 O 0.2907(5) 0.1738(4) 0.8443(3) 0.0559(18) Uani 1 1 d . . .
O39 O 0.1473(4) 0.1757(3) 0.8296(3) 0.0387(13) Uani 1 1 d . . .
O40 O 0.0934(4) 0.1983(3) 0.6542(2) 0.0407(13) Uani 1 1 d . . .
O41 O 0.2156(6) 0.2020(4) 0.5815(3) 0.066(2) Uani 1 1 d . . .
O42 O 0.2309(5) 0.2264(4) 0.6633(3) 0.0472(15) Uani 1 1 d . . .
O43 O 0.0710(6) 0.3464(3) 0.7182(3) 0.0538(18) Uani 1 1 d . . .
O44 O 0.0893(5) 0.4504(3) 0.7624(3) 0.058(2) Uani 1 1 d . . .
O45 O 0.1171(5) 0.3324(3) 0.7931(3) 0.0467(16) Uani 1 1 d . . .
O1S O 0.4469(11) 0.6365(12) 0.3817(10) 0.097(5) Uani 0.50 1 d P A 1
O7S O 0.4358(11) 0.5717(12) 0.3670(10) 0.097(5) Uani 0.50 1 d P B 2
N4S N 0.7755(15) 0.2974(10) 0.5103(8) 0.141(9) Uani 1 1 d . . .
C7S C 0.8059(13) 0.2918(8) 0.5524(11) 0.116(9) Uani 1 1 d . . .
C8S C 0.8415(14) 0.2835(9) 0.6039(8) 0.108(6) Uani 1 1 d . . .
H8S1 H 0.7901 0.2669 0.6340 0.162 Uiso 1 1 calc R . .
H8S2 H 0.8585 0.3342 0.6138 0.162 Uiso 1 1 calc R . .
H8S3 H 0.8991 0.2441 0.5972 0.162 Uiso 1 1 calc R . .
O5S O 0.6672(16) 0.1339(12) 0.6180(7) 0.123(8) Uani 0.60 1 d P C 1
O6S O 0.589(2) 0.1622(12) 0.6486(8) 0.102(10) Uani 0.40 1 d P D 2

loop_
_atom_site_aniso_label
_atom_site_aniso_U_11
_atom_site_aniso_U_22
_atom_site_aniso_U_33
_atom_site_aniso_U_23
_atom_site_aniso_U_13
_atom_site_aniso_U_12
Er1 0.01373(11) 0.01592(11) 0.01814(12) 0.00189(8) -0.00544(9) -0.00260(8)
Er2 0.01399(12) 0.02358(13) 0.02843(14) -0.00067(10) 0.00020(10) -0.00606(10)
Er3 0.02567(14) 0.01376(12) 0.04115(18) -0.00309(11) -0.00272(12) -0.00519(10)
C1 0.025(3) 0.011(2) 0.020(3) 0.0023(19) -0.005(2) -0.007(2)
C2 0.024(3) 0.014(2) 0.022(3) 0.003(2) -0.007(2) -0.008(2)
C3 0.023(3) 0.011(2) 0.024(3) 0.001(2) -0.007(2) -0.006(2)
C4 0.037(4) 0.017(3) 0.019(3) 0.003(2) -0.006(3) -0.003(2)
C5 0.027(3) 0.024(3) 0.025(3) 0.003(2) -0.003(2) -0.014(2)
C6 0.022(3) 0.024(3) 0.028(3) 0.003(2) -0.010(2) -0.008(2)
C7 0.030(3) 0.029(3) 0.017(3) 0.004(2) -0.009(2) -0.010(3)
C8 0.020(3) 0.027(3) 0.024(3) -0.001(2) -0.003(2) -0.001(2)
C9 0.022(3) 0.022(3) 0.027(3) 0.003(2) -0.009(2) 0.000(2)
C10 0.031(3) 0.024(3) 0.023(3) 0.000(2) -0.009(3) -0.007(3)
C11 0.026(3) 0.042(4) 0.032(4) -0.002(3) -0.008(3) -0.011(3)
C12 0.026(3) 0.047(4) 0.030(4) 0.001(3) -0.012(3) -0.001(3)
C13 0.028(3) 0.031(3) 0.025(3) 0.002(3) -0.008(3) 0.007(3)
C14 0.022(3) 0.021(3) 0.017(3) 0.002(2) -0.003(2) -0.001(2)
C15 0.025(3) 0.029(3) 0.020(3) 0.007(2) -0.004(2) -0.011(2)
C16 0.027(4) 0.036(4) 0.042(4) 0.016(3) -0.003(3) -0.011(3)
C17 0.020(3) 0.048(5) 0.049(5) 0.016(4) 0.001(3) 0.002(3)
C18 0.029(4) 0.035(4) 0.049(5) -0.001(3) -0.002(3) 0.007(3)
C19 0.025(3) 0.022(3) 0.044(4) -0.002(3) -0.006(3) 0.001(3)
C20 0.023(3) 0.023(3) 0.028(3) 0.005(2) -0.010(2) -0.004(2)
C21 0.028(3) 0.031(4) 0.035(4) 0.006(3) -0.008(3) -0.009(3)
C22 0.026(3) 0.031(4) 0.050(5) 0.000(3) -0.001(3) 0.001(3)
C23 0.029(4) 0.030(4) 0.053(5) -0.004(3) -0.013(3) 0.000(3)
C24 0.031(4) 0.025(3) 0.044(4) 0.000(3) -0.011(3) -0.006(3)
C25 0.027(3) 0.030(3) 0.038(4) 0.013(3) -0.010(3) -0.010(3)
C26 0.031(4) 0.037(4) 0.045(4) 0.021(3) -0.011(3) -0.015(3)
C27 0.032(4) 0.051(5) 0.028(4) 0.023(3) -0.008(3) -0.015(3)
C28 0.033(4) 0.042(4) 0.025(3) 0.007(3) -0.008(3) -0.014(3)
C29 0.023(3) 0.033(3) 0.024(3) 0.012(3) -0.012(2) -0.011(3)
C30 0.017(3) 0.033(3) 0.025(3) 0.007(2) -0.004(2) -0.004(2)
C31 0.042(4) 0.045(4) 0.022(3) 0.004(3) -0.003(3) -0.009(3)
C32 0.040(4) 0.065(6) 0.024(4) 0.016(4) -0.003(3) -0.010(4)
C33 0.033(4) 0.049(5) 0.037(4) 0.022(4) -0.007(3) -0.009(3)
C34 0.024(3) 0.033(4) 0.036(4) 0.012(3) -0.006(3) -0.006(3)
C35 0.032(4) 0.025(3) 0.034(4) 0.001(3) -0.012(3) -0.007(3)
C36 0.033(4) 0.038(4) 0.030(3) -0.005(3) -0.011(3) -0.011(3)
C37 0.026(3) 0.047(4) 0.023(3) 0.004(3) -0.012(3) -0.009(3)
C38 0.019(3) 0.035(4) 0.024(3) 0.006(3) -0.006(2) 0.000(2)
C39 0.017(3) 0.025(3) 0.020(3) 0.002(2) -0.006(2) -0.002(2)
C40 0.021(3) 0.012(2) 0.024(3) 0.000(2) -0.013(2) -0.002(2)
C41 0.019(3) 0.013(2) 0.021(3) 0.0016(19) -0.005(2) -0.008(2)
C42 0.015(2) 0.009(2) 0.022(3) 0.0001(18) -0.006(2) -0.0023(18)
C43 0.019(3) 0.022(3) 0.038(4) -0.005(3) -0.012(3) 0.001(2)
C44 0.037(4) 0.025(3) 0.033(4) 0.001(3) -0.023(3) -0.002(3)
C45 0.028(3) 0.025(3) 0.018(3) 0.001(2) -0.001(2) -0.010(2)
C46 0.019(3) 0.022(3) 0.019(3) 0.001(2) -0.008(2) -0.008(2)
C47 0.021(3) 0.018(3) 0.018(3) -0.003(2) 0.000(2) -0.005(2)
C48 0.017(3) 0.023(3) 0.023(3) 0.000(2) -0.004(2) -0.008(2)
C49 0.024(3) 0.025(3) 0.024(3) 0.003(2) -0.010(2) -0.003(2)
C50 0.026(3) 0.033(4) 0.038(4) 0.001(3) -0.008(3) 0.000(3)
C51 0.027(4) 0.051(5) 0.045(5) 0.005(4) -0.001(3) -0.011(3)
C52 0.037(4) 0.035(4) 0.047(5) 0.004(3) -0.009(3) -0.018(3)
C53 0.034(4) 0.025(3) 0.037(4) -0.001(3) -0.009(3) -0.007(3)
C54 0.031(4) 0.038(4) 0.051(5) -0.020(4) -0.003(3) -0.001(3)
C55 0.045(5) 0.067(7) 0.049(5) -0.024(5) -0.003(4) 0.001(5)
C56 0.048(6) 0.089(8) 0.031(4) -0.009(5) -0.001(4) 0.006(5)
C57 0.034(4) 0.064(6) 0.032(4) 0.000(4) -0.010(3) -0.001(4)
C58 0.023(3) 0.040(4) 0.028(3) -0.004(3) -0.011(3) -0.001(3)
C59 0.021(3) 0.032(3) 0.023(3) -0.005(2) -0.008(2) -0.003(2)
C60 0.045(5) 0.053(5) 0.025(3) -0.004(3) -0.012(3) -0.011(4)
C61 0.075(7) 0.073(7) 0.035(5) -0.020(5) -0.025(5) -0.012(6)
C62 0.067(7) 0.049(5) 0.053(6) -0.025(5) -0.017(5) -0.012(5)
C63 0.041(4) 0.035(4) 0.052(5) -0.017(4) -0.013(4) -0.012(3)
C64 0.034(4) 0.026(3) 0.050(5) 0.011(3) -0.006(3) -0.011(3)
C65 0.033(4) 0.038(4) 0.049(5) 0.022(4) -0.009(3) -0.007(3)
C66 0.030(4) 0.048(5) 0.036(4) 0.012(3) -0.006(3) -0.008(3)
C67 0.021(3) 0.036(4) 0.030(3) 0.006(3) -0.011(3) -0.003(3)
C68 0.016(3) 0.027(3) 0.026(3) 0.002(2) -0.003(2) -0.005(2)
C69 0.016(3) 0.026(3) 0.018(3) 0.003(2) -0.004(2) -0.005(2)
C70 0.024(3) 0.040(4) 0.025(3) 0.001(3) -0.013(3) -0.008(3)
C71 0.021(3) 0.051(5) 0.032(4) 0.001(3) -0.013(3) 0.002(3)
C72 0.021(3) 0.037(4) 0.031(3) 0.007(3) -0.007(3) 0.005(3)
C73 0.019(3) 0.024(3) 0.033(3) 0.007(2) -0.008(2) -0.001(2)
C74 0.019(3) 0.019(3) 0.048(4) -0.006(3) -0.007(3) -0.004(2)
C75 0.019(3) 0.026(3) 0.055(5) -0.002(3) -0.011(3) -0.008(3)
C76 0.014(3) 0.032(3) 0.043(4) -0.001(3) -0.005(3) -0.006(2)
C77 0.018(3) 0.022(3) 0.033(3) 0.000(2) -0.002(2) -0.002(2)
C78 0.016(3) 0.019(3) 0.018(3) 0.000(2) -0.002(2) -0.003(2)
C1S 0.073(7) 0.045(5) 0.059(6) -0.010(5) -0.018(5) -0.013(5)
C2S 0.050(5) 0.033(4) 0.041(4) -0.003(3) -0.005(4) -0.002(4)
C3S 0.051(5) 0.033(4) 0.046(5) -0.004(3) -0.024(4) 0.005(4)
C4S 0.033(4) 0.031(4) 0.071(6) -0.015(4) -0.011(4) 0.000(3)
C5S 0.065(7) 0.076(8) 0.054(6) -0.017(6) -0.005(5) -0.024(6)
C6S 0.049(5) 0.050(5) 0.027(4) -0.010(3) -0.007(3) -0.005(4)
N1 0.017(2) 0.022(2) 0.019(2) 0.0024(18) -0.0083(18) -0.0024(18)
N2 0.019(2) 0.014(2) 0.021(2) 0.0068(17) -0.0024(19) -0.0023(17)
N3 0.020(2) 0.015(2) 0.020(2) 0.0036(17) -0.0030(19) -0.0045(18)
N4 0.021(3) 0.024(3) 0.037(3) 0.004(2) -0.011(2) -0.003(2)
N5 0.024(3) 0.018(2) 0.024(2) 0.0031(19) -0.010(2) -0.0057(19)
N6 0.028(3) 0.030(3) 0.028(3) 0.000(2) -0.003(2) -0.008(2)
N7 0.018(2) 0.024(3) 0.033(3) 0.009(2) -0.002(2) -0.004(2)
N8 0.022(3) 0.032(3) 0.036(3) 0.009(2) -0.002(2) -0.004(2)
N9 0.019(3) 0.077(6) 0.054(5) -0.023(4) -0.002(3) -0.023(3)
N10 0.021(3) 0.032(3) 0.033(3) 0.012(2) -0.006(2) 0.002(2)
N11 0.030(3) 0.018(3) 0.065(5) -0.010(3) 0.003(3) -0.005(2)
N12 0.028(3) 0.016(2) 0.027(3) 0.0005(19) -0.008(2) -0.004(2)
N13 0.038(4) 0.022(3) 0.059(5) -0.005(3) -0.016(3) -0.009(3)
N14 0.057(5) 0.023(3) 0.047(4) 0.008(3) 0.002(4) -0.002(3)
N15 0.025(3) 0.018(3) 0.069(5) -0.010(3) 0.002(3) -0.006(2)
N16 0.022(2) 0.016(2) 0.019(2) 0.0014(18) -0.0067(19) -0.0044(18)
N17 0.022(2) 0.016(2) 0.021(2) 0.0033(18) -0.0059(19) -0.0071(18)
N18 0.021(2) 0.019(2) 0.019(2) 0.0021(18) -0.0046(19) -0.0074(19)
N19 0.021(2) 0.024(3) 0.019(2) 0.0034(19) -0.0059(19) -0.008(2)
N20 0.020(2) 0.022(2) 0.021(2) 0.0020(19) -0.0064(19) -0.0033(19)
N21 0.024(3) 0.017(2) 0.020(2) 0.0041(18) -0.001(2) -0.0060(19)
N22 0.027(3) 0.022(3) 0.032(3) 0.005(2) -0.011(2) -0.007(2)
N23 0.025(3) 0.030(3) 0.029(3) 0.011(2) -0.011(2) -0.011(2)
N24 0.018(2) 0.030(3) 0.028(3) 0.007(2) -0.007(2) -0.005(2)
N25 0.027(3) 0.025(3) 0.027(3) 0.000(2) -0.012(2) -0.004(2)
N26 0.022(2) 0.018(2) 0.019(2) 0.0018(18) -0.0032(19) -0.0034(19)
N27 0.020(2) 0.023(3) 0.029(3) 0.001(2) -0.005(2) -0.005(2)
N28 0.017(2) 0.015(2) 0.021(2) -0.0002(17) -0.0079(18) -0.0019(17)
N29 0.021(2) 0.017(2) 0.022(2) -0.0009(18) -0.0099(19) -0.0035(18)
N30 0.016(2) 0.016(2) 0.018(2) -0.0004(17) -0.0055(18) -0.0057(17)
N31 0.022(2) 0.019(2) 0.027(3) -0.0003(19) -0.014(2) -0.0006(19)
N32 0.018(2) 0.019(2) 0.019(2) -0.0012(18) -0.0029(18) -0.0055(18)
N33 0.015(2) 0.015(2) 0.019(2) 0.0006(17) -0.0037(17) -0.0037(17)
N34 0.028(3) 0.030(3) 0.034(3) -0.009(2) -0.006(2) -0.012(2)
N35 0.022(3) 0.023(3) 0.035(3) 0.005(2) -0.007(2) -0.008(2)
N36 0.015(2) 0.020(2) 0.026(3) 0.0034(19) -0.0083(19) -0.0022(18)
N37 0.015(2) 0.017(2) 0.028(3) -0.0021(19) -0.0046(19) -0.0032(18)
N38 0.026(3) 0.021(3) 0.031(3) 0.000(2) -0.009(2) -0.005(2)
N39 0.021(3) 0.029(3) 0.039(3) -0.007(2) -0.011(2) -0.002(2)
N1S 0.059(6) 0.047(5) 0.079(7) -0.014(4) -0.009(5) -0.010(4)
N2S 0.052(6) 0.060(6) 0.104(9) -0.009(6) 0.019(6) -0.006(5)
N3S 0.077(7) 0.076(7) 0.043(5) 0.001(4) 0.003(4) -0.027(5)
O1 0.0138(19) 0.020(2) 0.029(2) 0.0039(17) -0.0067(16) -0.0041(15)
O2 0.028(2) 0.016(2) 0.036(3) 0.0009(18) -0.011(2) -0.0028(17)
O3 0.0122(18) 0.019(2) 0.031(2) 0.0018(17) -0.0059(16) -0.0033(15)
O4 0.026(2) 0.025(2) 0.020(2) -0.0006(17) -0.0022(17) -0.0080(18)
O5 0.014(2) 0.035(3) 0.031(2) 0.013(2) 0.0005(18) -0.0034(18)
O6 0.0163(19) 0.028(2) 0.019(2) 0.0013(17) -0.0021(16) -0.0069(17)
O7 0.017(2) 0.026(2) 0.022(2) 0.0039(17) -0.0028(16) -0.0056(16)
O8 0.023(2) 0.031(2) 0.025(2) 0.0063(19) -0.0022(18) -0.0057(19)
O9 0.0143(19) 0.032(2) 0.025(2) 0.0037(18) -0.0040(17) -0.0024(17)
O10 0.029(2) 0.024(2) 0.034(3) 0.0049(19) -0.008(2) -0.0027(19)
O11 0.049(4) 0.018(2) 0.070(4) 0.009(3) -0.010(3) 0.001(2)
O12 0.024(2) 0.021(2) 0.031(2) -0.0012(18) -0.0034(19) -0.0003(17)
O13 0.022(2) 0.025(2) 0.024(2) -0.0024(17) -0.0106(17) 0.0013(17)
O14 0.029(2) 0.028(2) 0.032(3) -0.0021(19) -0.017(2) -0.0063(19)
O15 0.018(2) 0.028(2) 0.023(2) 0.0002(17) -0.0069(17) -0.0037(17)
O16 0.096(6) 0.033(3) 0.109(6) -0.030(4) -0.085(5) 0.024(3)
O17 0.052(4) 0.026(3) 0.057(4) -0.004(3) -0.020(3) 0.006(2)
O18 0.186(10) 0.039(4) 0.071(5) -0.025(4) -0.093(6) 0.032(5)
O19 0.021(2) 0.077(4) 0.039(3) -0.033(3) 0.001(2) -0.011(3)
O20 0.019(2) 0.047(3) 0.038(3) 0.016(2) 0.003(2) -0.007(2)
O21 0.022(3) 0.169(8) 0.019(3) 0.003(4) -0.003(2) -0.031(4)
O22 0.024(3) 0.028(3) 0.057(4) 0.019(2) 0.014(2) -0.001(2)
O23 0.035(3) 0.037(3) 0.075(5) 0.022(3) 0.001(3) 0.002(3)
O24 0.017(2) 0.030(2) 0.030(2) 0.0075(19) -0.0009(18) -0.0056(18)
O25 0.023(3) 0.086(5) 0.039(3) -0.017(3) -0.010(2) -0.012(3)
O26 0.039(4) 0.191(11) 0.061(5) -0.064(6) 0.006(3) -0.056(5)
O27 0.041(3) 0.065(4) 0.045(4) -0.015(3) 0.002(3) -0.028(3)
O28 0.024(2) 0.042(3) 0.037(3) 0.021(2) -0.005(2) -0.010(2)
O29 0.030(3) 0.058(4) 0.024(3) 0.004(2) -0.001(2) 0.010(2)
O30 0.022(2) 0.030(2) 0.027(2) 0.0005(19) -0.0001(18) -0.0052(18)
O31 0.033(3) 0.030(3) 0.074(5) 0.010(3) -0.005(3) 0.002(2)
O32 0.027(3) 0.036(3) 0.081(5) -0.015(3) 0.005(3) -0.004(2)
O33 0.029(3) 0.050(4) 0.055(4) -0.022(3) 0.004(3) -0.016(3)
O34 0.024(2) 0.019(2) 0.045(3) -0.003(2) -0.004(2) -0.0063(18)
O35 0.038(3) 0.014(2) 0.053(3) -0.006(2) -0.012(2) -0.0061(19)
O36 0.022(2) 0.018(2) 0.041(3) -0.0030(19) -0.007(2) -0.0029(17)
O37 0.027(3) 0.028(3) 0.053(3) -0.006(2) -0.009(2) -0.006(2)
O38 0.054(4) 0.053(4) 0.075(5) 0.000(3) -0.042(4) -0.012(3)
O39 0.039(3) 0.030(3) 0.050(3) 0.001(2) -0.012(3) -0.016(2)
O40 0.044(3) 0.029(3) 0.044(3) 0.003(2) -0.003(3) -0.005(2)
O41 0.091(6) 0.049(4) 0.043(4) 0.012(3) 0.008(4) -0.015(4)
O42 0.043(3) 0.037(3) 0.056(4) 0.007(3) 0.001(3) -0.016(3)
O43 0.092(5) 0.020(3) 0.049(4) 0.004(2) -0.017(4) -0.009(3)
O44 0.054(4) 0.017(3) 0.098(6) -0.012(3) -0.009(4) -0.006(3)
O45 0.048(3) 0.016(2) 0.085(5) -0.011(3) -0.036(3) 0.004(2)
O1S 0.027(5) 0.087(10) 0.160(14) -0.016(10) -0.006(7) 0.020(7)
O7S 0.027(5) 0.087(10) 0.160(14) -0.016(10) -0.006(7) 0.020(7)
N4S 0.137(15) 0.093(11) 0.130(15) 0.022(11) 0.066(13) 0.012(10)
C7S 0.080(11) 0.039(6) 0.168(19) 0.020(10) 0.074(13) -0.001(6)
C8S 0.142(17) 0.050(8) 0.109(13) 0.008(8) 0.010(12) -0.015(9)
O5S 0.149(18) 0.113(15) 0.068(11) -0.029(10) 0.047(11) -0.038(13)
O6S 0.18(3) 0.046(11) 0.050(11) -0.003(9) 0.038(14) -0.049(14)

loop_
_atom_type_symbol
_atom_type_description
_atom_type_scat_dispersion_real
_atom_type_scat_dispersion_imag
_atom_type_scat_source
C C 0.0033 0.0016 'International Tables Vol C Tables 4.2.6.8 and 6.1.1.4'
H H 0.0000 0.0000 'International Tables Vol C Tables 4.2.6.8 and 6.1.1.4'
N N 0.0061 0.0033 'International Tables Vol C Tables 4.2.6.8 and 6.1.1.4'
O O 0.0106 0.0060 'International Tables Vol C Tables 4.2.6.8 and 6.1.1.4'
Er Er -0.2586 4.9576 'International Tables Vol C Tables 4.2.6.8 and 6.1.1.4'

loop_
_geom_angle_atom_site_label_1
_geom_angle_atom_site_label_2
_geom_angle_atom_site_label_3
_geom_angle
O7 Er1 O6 68.93(15)
O7 Er1 O13 126.56(15)
O6 Er1 O13 155.26(16)
O7 Er1 O15 149.65(16)
O6 Er1 O15 124.78(15)
O13 Er1 O15 53.58(15)
O7 Er1 O12 86.47(16)
O6 Er1 O12 81.78(16)
O13 Er1 O12 80.38(16)
O15 Er1 O12 120.41(16)
O7 Er1 O3 79.64(15)
O6 Er1 O3 83.01(15)
O13 Er1 O3 116.76(15)
O15 Er1 O3 76.03(15)
O12 Er1 O3 162.30(16)
O7 Er1 O1 80.24(15)
O6 Er1 O1 130.11(15)
O13 Er1 O1 74.38(15)
O15 Er1 O1 70.67(15)
O12 Er1 O1 135.52(15)
O3 Er1 O1 52.74(14)
O7 Er1 O10 131.80(16)
O6 Er1 O10 79.57(16)
O13 Er1 O10 76.01(16)
O15 Er1 O10 78.50(16)
O12 Er1 O10 52.78(17)
O3 Er1 O10 132.48(16)
O1 Er1 O10 146.02(16)
O7 Er1 O9 53.07(15)
O6 Er1 O9 115.09(15)
O13 Er1 O9 73.93(15)
O15 Er1 O9 120.01(15)
O12 Er1 O9 69.22(16)
O3 Er1 O9 109.70(15)
O1 Er1 O9 68.88(15)
O10 Er1 O9 117.76(16)
O7 Er1 O4 112.56(15)
O6 Er1 O4 51.88(14)
O13 Er1 O4 120.55(15)
O15 Er1 O4 72.98(15)
O12 Er1 O4 111.04(15)
O3 Er1 O4 65.36(14)
O1 Er1 O4 113.29(14)
O10 Er1 O4 69.11(16)
O9 Er1 O4 165.52(15)
O7 Er1 N5 143.01(15)
O6 Er1 N5 147.38(15)
O13 Er1 N5 27.00(15)
O15 Er1 N5 26.73(15)
O12 Er1 N5 102.43(16)
O3 Er1 N5 95.26(15)
O1 Er1 N5 68.22(15)
O10 Er1 N5 77.83(16)
O9 Er1 N5 96.25(15)
O4 Er1 N5 97.76(15)
O7 Er1 N3 26.66(14)
O6 Er1 N3 93.20(15)
O13 Er1 N3 99.94(15)
O15 Er1 N3 137.79(15)
O12 Er1 N3 78.70(15)
O3 Er1 N3 93.18(15)
O1 Er1 N3 70.52(15)
O10 Er1 N3 131.45(16)
O9 Er1 N3 26.59(15)
O4 Er1 N3 139.17(15)
N5 Er1 N3 119.40(15)
O30 Er2 O25 153.8(2)
O30 Er2 O18 125.8(2)
O25 Er2 O18 79.4(2)
O30 Er2 O16 75.41(19)
O25 Er2 O16 128.5(2)
O18 Er2 O16 50.5(2)
O30 Er2 O27 121.07(19)
O25 Er2 O27 54.0(2)
O18 Er2 O27 73.2(3)
O16 Er2 O27 95.2(3)
O30 Er2 O19 73.89(17)
O25 Er2 O19 119.2(2)
O18 Er2 O19 87.0(3)
O16 Er2 O19 74.5(3)
O27 Er2 O19 159.7(2)
O30 Er2 O22 78.4(2)
O25 Er2 O22 83.7(2)
O18 Er2 O22 143.8(3)
O16 Er2 O22 143.2(2)
O27 Er2 O22 120.6(2)
O19 Er2 O22 73.7(2)
O30 Er2 O21 123.76(19)
O25 Er2 O21 68.41(19)
O18 Er2 O21 69.1(4)
O16 Er2 O21 98.9(3)
O27 Er2 O21 115.2(2)
O19 Er2 O21 51.46(19)
O22 Er2 O21 74.9(3)
O30 Er2 O28 52.90(17)
O25 Er2 O28 118.69(19)
O18 Er2 O28 105.1(3)
O16 Er2 O28 71.9(3)
O27 Er2 O28 68.7(2)
O19 Er2 O28 122.11(19)
O22 Er2 O28 111.12(19)
O21 Er2 O28 170.5(2)
O30 Er2 O24 78.68(17)
O25 Er2 O24 75.2(2)
O18 Er2 O24 147.7(3)
O16 Er2 O24 142.7(2)
O27 Er2 O24 75.9(2)
O19 Er2 O24 122.9(2)
O22 Er2 O24 52.02(16)
O21 Er2 O24 117.8(2)
O28 Er2 O24 71.18(17)
O30 Er2 N9 142.88(19)
O25 Er2 N9 27.4(2)
O18 Er2 N9 73.6(3)
O16 Er2 N9 112.6(3)
O27 Er2 N9 26.6(2)
O19 Er2 N9 142.9(2)
O22 Er2 N9 103.9(3)
O21 Er2 N9 91.7(2)
O28 Er2 N9 93.7(2)
O24 Er2 N9 74.7(2)
O30 Er2 N10 26.73(16)
O25 Er2 N10 140.08(18)
O18 Er2 N10 118.1(2)
O16 Er2 N10 71.7(2)
O27 Er2 N10 94.6(2)
O19 Er2 N10 98.42(18)
O22 Er2 N10 95.3(2)
O21 Er2 N10 149.72(19)
O28 Er2 N10 26.17(17)
O24 Er2 N10 73.09(16)
N9 Er2 N10 118.5(2)
O40 Er3 O45 128.0(2)
O40 Er3 O39 156.40(19)
O45 Er3 O39 72.9(2)
O40 Er3 O43 75.9(2)
O45 Er3 O43 53.5(2)
O39 Er3 O43 126.3(2)
O40 Er3 O36 80.40(18)
O45 Er3 O36 146.6(2)
O39 Er3 O36 84.38(17)
O43 Er3 O36 140.0(2)
O40 Er3 O33 120.8(2)
O45 Er3 O33 78.0(2)
O39 Er3 O33 70.1(2)
O43 Er3 O33 93.9(2)
O36 Er3 O33 71.26(18)
O40 Er3 O34 74.05(19)
O45 Er3 O34 142.58(18)
O39 Er3 O34 82.39(19)
O43 Er3 O34 143.3(2)
O36 Er3 O34 52.89(16)
O33 Er3 O34 119.6(2)
O40 Er3 O42 53.2(2)
O45 Er3 O42 98.0(2)
O39 Er3 O42 119.7(2)
O43 Er3 O42 75.0(2)
O36 Er3 O42 114.67(19)
O33 Er3 O42 168.2(2)
O34 Er3 O42 70.23(19)
O40 Er3 O31 69.4(2)
O45 Er3 O31 101.5(2)
O39 Er3 O31 121.5(2)
O43 Er3 O31 71.9(2)
O36 Er3 O31 69.68(18)
O33 Er3 O31 52.4(2)
O34 Er3 O31 115.42(19)
O42 Er3 O31 118.7(2)
O40 Er3 O37 118.9(2)
O45 Er3 O37 70.97(18)
O39 Er3 O37 52.3(2)
O43 Er3 O37 105.9(2)
O36 Er3 O37 113.75(17)
O33 Er3 O37 119.9(2)
O34 Er3 O37 71.71(17)
O42 Er3 O37 68.1(2)
O31 Er3 O37 171.0(2)
O40 Er3 N15 102.3(2)
O45 Er3 N15 26.4(2)
O39 Er3 N15 99.3(2)
O43 Er3 N15 27.1(2)
O36 Er3 N15 154.16(17)
O33 Er3 N15 85.9(2)
O34 Er3 N15 152.83(17)
O42 Er3 N15 85.9(2)
O31 Er3 N15 87.0(2)
O37 Er3 N15 87.75(19)
O40 Er3 N12 72.88(18)
O45 Er3 N12 158.3(2)
O39 Er3 N12 85.49(17)
O43 Er3 N12 148.2(2)
O36 Er3 N12 26.48(16)
O33 Er3 N12 96.54(18)
O34 Er3 N12 26.70(16)
O42 Er3 N12 91.11(19)
O31 Er3 N12 91.12(18)
O37 Er3 N12 94.64(17)
N15 Er3 N12 175.2(2)
N17 C1 N16 126.6(5)
N17 C1 N21 116.6(6)
N16 C1 N21 116.8(5)
N18 C2 N17 126.1(6)
N18 C2 N19 118.5(5)
N17 C2 N19 115.3(6)
N18 C3 N16 127.0(6)
N18 C3 N20 115.9(5)
N16 C3 N20 117.1(5)
N21 C4 C14 114.0(5)
N21 C4 H4A 108.7
C14 C4 H4A 108.7
N21 C4 H4B 108.7
C14 C4 H4B 108.7
H4A C4 H4B 107.6
N21 C5 C15 114.2(5)
N21 C5 H5A 108.7
C15 C5 H5A 108.7
N21 C5 H5B 108.7
C15 C5 H5B 108.7
H5A C5 H5B 107.6
N19 C6 C20 113.9(5)
N19 C6 H6A 108.8
C20 C6 H6A 108.8
N19 C6 H6B 108.8
C20 C6 H6B 108.8
H6A C6 H6B 107.7
N19 C7 C29 114.4(5)
N19 C7 H7A 108.7
C29 C7 H7A 108.7
N19 C7 H7B 108.7
C29 C7 H7B 108.7
H7A C7 H7B 107.6
N20 C8 C30 115.1(5)
N20 C8 H8A 108.5
C30 C8 H8A 108.5
N20 C8 H8B 108.5
C30 C8 H8B 108.5
H8A C8 H8B 107.5
N20 C9 C39 115.4(5)
N20 C9 H9A 108.4
C39 C9 H9A 108.4
N20 C9 H9B 108.4
C39 C9 H9B 108.4
H9A C9 H9B 107.5
N26 C10 C11 120.2(7)
N26 C10 H10 119.9
C11 C10 H10 119.9
C10 C11 C12 119.1(7)
C10 C11 H11 120.5
C12 C11 H11 120.5
C13 C12 C11 119.6(7)
C13 C12 H12 120.2
C11 C12 H12 120.2
C14 C13 C12 119.5(7)
C14 C13 H13 120.2
C12 C13 H13 120.2
N26 C14 C13 119.9(6)
N26 C14 C4 116.6(6)
C13 C14 C4 123.5(6)
N27 C15 C16 121.0(7)
N27 C15 C5 119.1(6)
C16 C15 C5 119.9(6)
C17 C16 C15 119.4(7)
C17 C16 H16 120.3
C15 C16 H16 120.3
C16 C17 C18 119.5(7)
C16 C17 H17 120.3
C18 C17 H17 120.3
C19 C18 C17 117.7(7)
C19 C18 H18 121.2
C17 C18 H18 121.2
N27 C19 C18 123.3(7)
N27 C19 H19 118.4
C18 C19 H19 118.4
N22 C20 C21 119.1(6)
N22 C20 C6 118.0(6)
C21 C20 C6 122.9(6)
C22 C21 C20 119.3(7)
C22 C21 H21 120.3
C20 C21 H21 120.3
C21 C22 C23 120.6(7)
C21 C22 H22 119.7
C23 C22 H22 119.7
C24 C23 C22 117.8(7)
C24 C23 H23 121.1
C22 C23 H23 121.1
N22 C24 C23 121.1(7)
N22 C24 H24 119.4
C23 C24 H24 119.4
N23 C25 C26 122.4(7)
N23 C25 H25 118.8
C26 C25 H25 118.8
C27 C26 C25 118.7(7)
C27 C26 H26 120.7
C25 C26 H26 120.7
C26 C27 C28 119.8(7)
C26 C27 H27 120.1
C28 C27 H27 120.1
C27 C28 C29 118.3(7)
C27 C28 H28 120.9
C29 C28 H28 120.9
N23 C29 C28 122.3(6)
N23 C29 C7 118.7(6)
C28 C29 C7 118.9(7)
N24 C30 C31 119.3(7)
N24 C30 C8 119.4(6)
C31 C30 C8 121.2(7)
C32 C31 C30 118.9(8)
C32 C31 H31 120.6
C30 C31 H31 120.6
C33 C32 C31 120.7(7)
C33 C32 H32 119.6
C31 C32 H32 119.6
C32 C33 C34 118.5(7)
C32 C33 H33 120.8
C34 C33 H33 120.8
N24 C34 C33 120.1(8)
N24 C34 H34 120.0
C33 C34 H34 120.0
N25 C35 C36 123.2(7)
N25 C35 H35 118.4
C36 C35 H35 118.4
C35 C36 C37 118.5(7)
C35 C36 H36 120.8
C37 C36 H36 120.8
C38 C37 C36 118.6(6)
C38 C37 H37 120.7
C36 C37 H37 120.7
C37 C38 C39 119.6(7)
C37 C38 H38 120.2
C39 C38 H38 120.2
N25 C39 C38 121.9(6)
N25 C39 C9 118.7(5)
C38 C39 C9 119.4(6)
N28 C40 N29 126.8(5)
N28 C40 N31 117.3(5)
N29 C40 N31 115.9(5)
N30 C41 N29 127.0(5)
N30 C41 N32 116.5(5)
N29 C41 N32 116.4(5)
N28 C42 N30 126.5(5)
N28 C42 N33 116.5(5)
N30 C42 N33 117.0(5)
N31 C43 C49 114.8(5)
N31 C43 H43A 108.6
C49 C43 H43A 108.6
N31 C43 H43B 108.6
C49 C43 H43B 108.6
H43A C43 H43B 107.5
N31 C44 C58 115.4(6)
N31 C44 H44A 108.4
C58 C44 H44A 108.4
N31 C44 H44B 108.4
C58 C44 H44B 108.4
H44A C44 H44B 107.5
N32 C45 C59 114.5(5)
N32 C45 H45A 108.6
C59 C45 H45A 108.6
N32 C45 H45B 108.6
C59 C45 H45B 108.6
H45A C45 H45B 107.6
N33 C46 C69 115.6(5)
N33 C46 H46A 108.4
C69 C46 H46A 108.4
N33 C46 H46B 108.4
C69 C46 H46B 108.4
H46A C46 H46B 107.5
N33 C47 C78 114.0(5)
N33 C47 H47A 108.7
C78 C47 H47A 108.7
N33 C47 H47B 108.7
C78 C47 H47B 108.7
H47A C47 H47B 107.6
N32 C48 C68 114.6(5)
N32 C48 H48A 108.6
C68 C48 H48A 108.6
N32 C48 H48B 108.6
C68 C48 H48B 108.6
H48A C48 H48B 107.6
N38 C49 C50 121.3(6)
N38 C49 C43 118.6(6)
C50 C49 C43 120.1(6)
C51 C50 C49 118.5(7)
C51 C50 H50 120.8
C49 C50 H50 120.8
C52 C51 C50 120.0(7)
C52 C51 H51 120.0
C50 C51 H51 120.0
C51 C52 C53 119.1(7)
C51 C52 H52 120.4
C53 C52 H52 120.4
N38 C53 C52 121.0(7)
N38 C53 H53 119.5
C52 C53 H53 119.5
N39 C54 C55 122.0(9)
N39 C54 H54 119.0
C55 C54 H54 119.0
C54 C55 C56 118.6(9)
C54 C55 H55 120.7
C56 C55 H55 120.7
C57 C56 C55 119.7(9)
C57 C56 H56 120.2
C55 C56 H56 120.2
C56 C57 C58 119.1(10)
C56 C57 H57 120.5
C58 C57 H57 120.5
N39 C58 C57 120.7(7)
N39 C58 C44 119.0(6)
C57 C58 C44 120.2(7)
N34 C59 C60 120.0(7)
N34 C59 C45 119.0(6)
C60 C59 C45 121.0(7)
C59 C60 C61 118.8(9)
C59 C60 H60 120.6
C61 C60 H60 120.6
C62 C61 C60 120.4(9)
C62 C61 H61 119.8
C60 C61 H61 119.8
C63 C62 C61 118.0(8)
C63 C62 H62 121.0
C61 C62 H62 121.0
N34 C63 C62 121.7(9)
N34 C63 H63 119.1
C62 C63 H63 119.1
N35 C64 C65 121.6(8)
N35 C64 H64 119.2
C65 C64 H64 119.2
C64 C65 C66 118.6(7)
C64 C65 H65 120.7
C66 C65 H65 120.7
C67 C66 C65 120.7(8)
C67 C66 H66 119.7
C65 C66 H66 119.7
C66 C67 C68 118.7(7)
C66 C67 H67 120.7
C68 C67 H67 120.7
N35 C68 C67 120.8(6)
N35 C68 C48 117.7(6)
C67 C68 C48 121.5(6)
N36 C69 C70 121.3(6)
N36 C69 C46 119.3(5)
C70 C69 C46 119.4(6)
C71 C70 C69 119.7(7)
C71 C70 H70 120.1
C69 C70 H70 120.1
C70 C71 C72 118.8(6)
C70 C71 H71 120.6
C72 C71 H71 120.6
C73 C72 C71 118.3(7)
C73 C72 H72 120.9
C71 C72 H72 120.9
N36 C73 C72 122.7(6)
N36 C73 H73 118.6
C72 C73 H73 118.6
N37 C74 C75 120.1(6)
N37 C74 H74 119.9
C75 C74 H74 119.9
C76 C75 C74 118.6(6)
C76 C75 H75 120.7
C74 C75 H75 120.7
C75 C76 C77 120.2(6)
C75 C76 H76 119.9
C77 C76 H76 119.9
C78 C77 C76 119.5(6)
C78 C77 H77 120.3
C76 C77 H77 120.3
N37 C78 C77 119.1(5)
N37 C78 C47 117.5(5)
C77 C78 C47 123.3(5)
C2S C1S H1S1 109.5
C2S C1S H1S2 109.5
H1S1 C1S H1S2 109.5
C2S C1S H1S3 109.5
H1S1 C1S H1S3 109.5
H1S2 C1S H1S3 109.5
N1S C2S C1S 179.3(11)
C4S C3S H3S1 109.5
C4S C3S H3S2 109.5
H3S1 C3S H3S2 109.5
C4S C3S H3S3 109.5
H3S1 C3S H3S3 109.5
H3S2 C3S H3S3 109.5
N2S C4S C3S 178.5(10)
C6S C5S H5S1 109.5
C6S C5S H5S2 109.5
H5S1 C5S H5S2 109.5
C6S C5S H5S3 109.5
H5S1 C5S H5S3 109.5
H5S2 C5S H5S3 109.5
N3S C6S C5S 177.0(13)
O2 N1 O1 122.8(5)
O2 N1 O3 121.8(5)
O1 N1 O3 115.5(5)
O2 N1 Er1 172.5(4)
O1 N1 Er1 58.0(3)
O3 N1 Er1 58.0(3)
O5 N2 O4 122.3(5)
O5 N2 O6 120.7(5)
O4 N2 O6 116.9(5)
O5 N2 Er1 170.4(4)
O4 N2 Er1 62.5(3)
O6 N2 Er1 55.2(3)
O8 N3 O9 123.2(5)
O8 N3 O7 121.6(5)
O9 N3 O7 115.2(5)
O8 N3 Er1 171.8(4)
O9 N3 Er1 59.9(3)
O7 N3 Er1 55.9(3)
O11 N4 O12 122.4(6)
O11 N4 O10 121.8(6)
O12 N4 O10 115.8(5)
O11 N4 Er1 175.5(5)
O12 N4 Er1 57.7(3)
O10 N4 Er1 58.3(3)
O14 N5 O15 122.2(5)
O14 N5 O13 121.3(5)
O15 N5 O13 116.5(5)
O14 N5 Er1 172.6(4)
O15 N5 Er1 58.6(3)
O13 N5 Er1 58.4(3)
O18 N6 O17 122.8(7)
O18 N6 O16 113.9(7)
O17 N6 O16 123.3(7)
O18 N6 Er2 56.3(4)
O17 N6 Er2 177.4(5)
O16 N6 Er2 57.6(4)
O20 N7 O21 123.4(6)
O20 N7 O19 122.1(6)
O21 N7 O19 114.5(5)
O20 N7 Er2 179.0(5)
O21 N7 Er2 57.6(3)
O19 N7 Er2 56.9(3)
O23 N8 O22 122.9(6)
O23 N8 O24 122.1(6)
O22 N8 O24 115.0(6)
O23 N8 Er2 177.3(6)
O22 N8 Er2 57.0(3)
O24 N8 Er2 58.1(3)
O26 N9 O27 123.1(8)
O26 N9 O25 119.6(9)
O27 N9 O25 117.3(6)
O26 N9 Er2 174.2(6)
O27 N9 Er2 59.5(4)
O25 N9 Er2 57.8(4)
O29 N10 O28 124.0(6)
O29 N10 O30 120.6(6)
O28 N10 O30 115.4(6)
O29 N10 Er2 176.7(5)
O28 N10 Er2 59.2(3)
O30 N10 Er2 56.1(3)
O32 N11 O33 121.7(8)
O32 N11 O31 122.0(8)
O33 N11 O31 116.2(7)
O32 N11 Er3 174.1(5)
O33 N11 Er3 57.0(4)
O31 N11 Er3 59.5(4)
O35 N12 O36 123.6(6)
O35 N12 O34 121.4(6)
O36 N12 O34 115.1(5)
O35 N12 Er3 169.8(5)
O36 N12 Er3 57.8(3)
O34 N12 Er3 58.2(3)
O38 N13 O37 123.2(7)
O38 N13 O39 122.2(8)
O37 N13 O39 114.6(7)
O38 N13 Er3 176.7(6)
O37 N13 Er3 58.9(4)
O39 N13 Er3 55.7(4)
O41 N14 O42 123.0(9)
O41 N14 O40 122.2(9)
O42 N14 O40 114.8(7)
O41 N14 Er3 176.3(6)
O42 N14 Er3 58.1(4)
O40 N14 Er3 56.8(4)
O44 N15 O45 123.9(8)
O44 N15 O43 120.5(8)
O45 N15 O43 115.7(6)
O44 N15 Er3 178.0(7)
O45 N15 Er3 57.6(3)
O43 N15 Er3 58.1(4)
C3 N16 C1 112.9(5)
C1 N17 C2 113.6(5)
C3 N18 C2 113.7(5)
C2 N19 C7 121.2(5)
C2 N19 C6 118.7(5)
C7 N19 C6 119.9(5)
C3 N20 C8 118.3(5)
C3 N20 C9 121.6(5)
C8 N20 C9 119.4(5)
C1 N21 C4 119.5(5)
C1 N21 C5 120.9(5)
C4 N21 C5 119.4(5)
C20 N22 C24 122.0(6)
C29 N23 C25 118.5(6)
C30 N24 C34 122.6(6)
C39 N25 C35 118.2(6)
C14 N26 C10 121.6(6)
C15 N27 C19 119.1(6)
C42 N28 C40 113.7(5)
C40 N29 C41 112.7(5)
C41 N30 C42 113.2(5)
C40 N31 C43 120.3(5)
C40 N31 C44 119.4(6)
C43 N31 C44 120.0(5)
C41 N32 C45 119.5(5)
C41 N32 C48 119.4(5)
C45 N32 C48 121.1(5)
C42 N33 C46 120.6(5)
C42 N33 C47 118.1(5)
C46 N33 C47 120.7(5)
C59 N34 C63 121.1(7)
C68 N35 C64 119.7(7)
C69 N36 C73 119.2(5)
C78 N37 C74 122.4(5)
C49 N38 C53 120.1(6)
C58 N39 C54 119.9(7)
N1 O1 Er1 95.6(3)
N1 O3 Er1 95.4(3)
N2 O4 Er1 91.5(3)
N2 O6 Er1 98.7(3)
N3 O7 Er1 97.4(3)
N3 O9 Er1 93.5(3)
N4 O10 Er1 95.2(4)
N4 O12 Er1 95.9(4)
N5 O13 Er1 94.6(3)
N5 O15 Er1 94.6(3)
N6 O16 Er2 96.9(5)
N6 O18 Er2 98.8(5)
N7 O19 Er2 97.2(4)
N7 O21 Er2 96.9(4)
N8 O22 Er2 97.1(4)
N8 O24 Er2 95.8(4)
N9 O25 Er2 94.7(5)
N9 O27 Er2 93.9(4)
N10 O28 Er2 94.6(4)
N10 O30 Er2 97.1(4)
N11 O31 Er3 94.2(5)
N11 O33 Er3 96.9(5)
N12 O34 Er3 95.1(4)
N12 O36 Er3 95.7(3)
N13 O37 Er3 94.8(4)
N13 O39 Er3 98.2(5)
N14 O40 Er3 96.4(5)
N14 O42 Er3 95.5(5)
N15 O43 Er3 94.8(5)
N15 O45 Er3 96.0(4)
N4S C7S C8S 178.7(18)
C7S C8S H8S1 109.5
C7S C8S H8S2 109.5
H8S1 C8S H8S2 109.5
C7S C8S H8S3 109.5
H8S1 C8S H8S3 109.5
H8S2 C8S H8S3 109.5

loop_
_geom_bond_atom_site_label_1
_geom_bond_atom_site_label_2
_geom_bond_distance
Er1 O7 2.369(4)
Er1 O6 2.385(4)
Er1 O13 2.404(4)
Er1 O15 2.411(4)
Er1 O12 2.415(5)
Er1 O3 2.423(4)
Er1 O1 2.424(4)
Er1 O10 2.428(5)
Er1 O9 2.459(4)
Er1 O4 2.549(4)
Er1 N5 2.814(5)
Er1 N3 2.837(5)
Er2 O30 2.376(5)
Er2 O25 2.381(6)
Er2 O18 2.398(7)
Er2 O16 2.420(6)
Er2 O27 2.420(6)
Er2 O19 2.423(5)
Er2 O22 2.428(5)
Er2 O21 2.439(6)
Er2 O28 2.448(5)
Er2 O24 2.451(5)
Er2 N9 2.802(6)
Er2 N10 2.839(6)
Er3 O40 2.388(6)
Er3 O45 2.400(5)
Er3 O39 2.404(6)
Er3 O43 2.406(6)
Er3 O36 2.411(5)
Er3 O33 2.415(6)
Er3 O34 2.418(5)
Er3 O42 2.420(6)
Er3 O31 2.467(6)
Er3 O37 2.476(5)
Er3 N15 2.826(6)
Er3 N12 2.835(5)
C1 N17 1.342(8)
C1 N16 1.348(8)
C1 N21 1.356(8)
C2 N18 1.342(8)
C2 N17 1.346(8)
C2 N19 1.349(8)
C3 N18 1.338(8)
C3 N16 1.345(8)
C3 N20 1.369(8)
C4 N21 1.454(8)
C4 C14 1.512(9)
C4 H4A 0.9900
C4 H4B 0.9900
C5 N21 1.458(8)
C5 C15 1.506(9)
C5 H5A 0.9900
C5 H5B 0.9900
C6 N19 1.461(8)
C6 C20 1.505(9)
C6 H6A 0.9900
C6 H6B 0.9900
C7 N19 1.459(8)
C7 C29 1.518(9)
C7 H7A 0.9900
C7 H7B 0.9900
C8 N20 1.450(8)
C8 C30 1.510(9)
C8 H8A 0.9900
C8 H8B 0.9900
C9 N20 1.451(8)
C9 C39 1.516(9)
C9 H9A 0.9900
C9 H9B 0.9900
C10 N26 1.348(8)
C10 C11 1.365(10)
C10 H10 0.9500
C11 C12 1.387(11)
C11 H11 0.9500
C12 C13 1.380(11)
C12 H12 0.9500
C13 C14 1.368(9)
C13 H13 0.9500
C14 N26 1.345(8)
C15 N27 1.339(8)
C15 C16 1.398(10)
C16 C17 1.376(12)
C16 H16 0.9500
C17 C18 1.395(12)
C17 H17 0.9500
C18 C19 1.377(10)
C18 H18 0.9500
C19 N27 1.341(9)
C19 H19 0.9500
C20 N22 1.345(8)
C20 C21 1.389(10)
C21 C22 1.376(11)
C21 H21 0.9500
C22 C23 1.401(11)
C22 H22 0.9500
C23 C24 1.364(11)
C23 H23 0.9500
C24 N22 1.350(9)
C24 H24 0.9500
C25 N23 1.357(8)
C25 C26 1.381(11)
C25 H25 0.9500
C26 C27 1.370(12)
C26 H26 0.9500
C27 C28 1.389(10)
C27 H27 0.9500
C28 C29 1.394(10)
C28 H28 0.9500
C29 N23 1.329(9)
C30 N24 1.323(9)
C30 C31 1.401(10)
C31 C32 1.387(12)
C31 H31 0.9500
C32 C33 1.371(13)
C32 H32 0.9500
C33 C34 1.385(11)
C33 H33 0.9500
C34 N24 1.357(9)
C34 H34 0.9500
C35 N25 1.342(8)
C35 C36 1.381(10)
C35 H35 0.9500
C36 C37 1.394(11)
C36 H36 0.9500
C37 C38 1.375(10)
C37 H37 0.9500
C38 C39 1.393(9)
C38 H38 0.9500
C39 N25 1.339(8)
C40 N28 1.336(8)
C40 N29 1.342(8)
C40 N31 1.373(7)
C41 N30 1.337(7)
C41 N29 1.348(8)
C41 N32 1.367(7)
C42 N28 1.336(7)
C42 N30 1.344(7)
C42 N33 1.361(7)
C43 N31 1.449(8)
C43 C49 1.515(9)
C43 H43A 0.9900
C43 H43B 0.9900
C44 N31 1.451(9)
C44 C58 1.510(10)
C44 H44A 0.9900
C44 H44B 0.9900
C45 N32 1.452(8)
C45 C59 1.517(9)
C45 H45A 0.9900
C45 H45B 0.9900
C46 N33 1.447(7)
C46 C69 1.516(9)
C46 H46A 0.9900
C46 H46B 0.9900
C47 N33 1.457(7)
C47 C78 1.505(8)
C47 H47A 0.9900
C47 H47B 0.9900
C48 N32 1.454(8)
C48 C68 1.513(9)
C48 H48A 0.9900
C48 H48B 0.9900
C49 N38 1.329(9)
C49 C50 1.393(10)
C50 C51 1.383(11)
C50 H50 0.9500
C51 C52 1.365(12)
C51 H51 0.9500
C52 C53 1.384(11)
C52 H52 0.9500
C53 N38 1.351(9)
C53 H53 0.9500
C54 N39 1.347(9)
C54 C55 1.371(14)
C54 H54 0.9500
C55 C56 1.382(16)
C55 H55 0.9500
C56 C57 1.378(14)
C56 H56 0.9500
C57 C58 1.395(11)
C57 H57 0.9500
C58 N39 1.335(10)
C59 N34 1.310(9)
C59 C60 1.381(10)
C60 C61 1.386(12)
C60 H60 0.9500
C61 C62 1.362(16)
C61 H61 0.9500
C62 C63 1.356(13)
C62 H62 0.9500
C63 N34 1.350(9)
C63 H63 0.9500
C64 N35 1.352(9)
C64 C65 1.372(12)
C64 H64 0.9500
C65 C66 1.374(12)
C65 H65 0.9500
C66 C67 1.360(11)
C66 H66 0.9500
C67 C68 1.400(9)
C67 H67 0.9500
C68 N35 1.337(8)
C69 N36 1.325(8)
C69 C70 1.384(9)
C70 C71 1.384(11)
C70 H70 0.9500
C71 C72 1.385(11)
C71 H71 0.9500
C72 C73 1.371(9)
C72 H72 0.9500
C73 N36 1.350(8)
C73 H73 0.9500
C74 N37 1.346(8)
C74 C75 1.389(9)
C74 H74 0.9500
C75 C76 1.368(10)
C75 H75 0.9500
C76 C77 1.394(9)
C76 H76 0.9500
C77 C78 1.381(8)
C77 H77 0.9500
C78 N37 1.343(8)
C1S C2S 1.453(13)
C1S H1S1 0.9800
C1S H1S2 0.9800
C1S H1S3 0.9800
C2S N1S 1.128(12)
C3S C4S 1.433(14)
C3S H3S1 0.9800
C3S H3S2 0.9800
C3S H3S3 0.9800
C4S N2S 1.136(14)
C5S C6S 1.420(14)
C5S H5S1 0.9800
C5S H5S2 0.9800
C5S H5S3 0.9800
C6S N3S 1.131(12)
N1 O2 1.218(7)
N1 O1 1.269(7)
N1 O3 1.277(6)
N2 O5 1.220(7)
N2 O4 1.259(7)
N2 O6 1.279(6)
N3 O8 1.210(7)
N3 O9 1.272(7)
N3 O7 1.284(6)
N4 O11 1.222(8)
N4 O12 1.269(8)
N4 O10 1.272(8)
N5 O14 1.221(7)
N5 O15 1.270(7)
N5 O13 1.281(7)
N6 O18 1.212(9)
N6 O17 1.219(8)
N6 O16 1.239(8)
N7 O20 1.217(7)
N7 O21 1.246(8)
N7 O19 1.263(8)
N8 O23 1.207(8)
N8 O22 1.266(8)
N8 O24 1.272(7)
N9 O26 1.231(9)
N9 O27 1.258(11)
N9 O25 1.296(10)
N10 O29 1.221(8)
N10 O28 1.256(8)
N10 O30 1.287(7)
N11 O32 1.218(8)
N11 O33 1.265(10)
N11 O31 1.274(10)
N12 O35 1.208(7)
N12 O36 1.270(7)
N12 O34 1.279(7)
N13 O38 1.208(9)
N13 O37 1.277(9)
N13 O39 1.280(9)
N14 O41 1.212(10)
N14 O42 1.267(11)
N14 O40 1.288(10)
N15 O44 1.220(8)
N15 O45 1.262(10)
N15 O43 1.292(10)
N4S C7S 1.25(3)
C7S C8S 1.52(3)
C8S H8S1 0.9800
C8S H8S2 0.9800
C8S H8S3 0.9800
